data_7022143
loop_
_publ_author_name
'Bowmaker, Graham A.'
'Di Nicola, Corrado'
Effendy,
'Hanna, John V.'
'Healy, Peter C.'
'King, Scott P.'
'Marchetti, Fabio'
'Pettinari, Claudio'
'Robinson, Ward T.'
'Skelton, Brian W.'
'Sobolev, Alexandre N.'
'T\(ab\(acaru, Aurel'
'White, Allan H.'

_publ_section_title
;
 Oligo-nuclear silver thiocyanate complexes with monodentate tertiary
 phosphine ligands, including novel 'cubane' and 'step' tetramer forms of
 AgSCN&#x2009;:&#x2009;PR3 (1:1)4.
;
_journal_issue 1
_journal_name_full 'Dalton transactions (Cambridge, England : 2003)'
_journal_page_first 277
_journal_page_last 291
_journal_paper_doi 10.1039/c2dt31853a
_journal_volume 42
_journal_year 2013
_chemical_formula_moiety 'C55 H45 Ag N P3 S, C2 H8 N2'
_chemical_formula_sum 'C57 H53 Ag N3 P3 S'
_chemical_formula_weight 1012.86
_chemical_name_systematic
;
?
;
_space_group_IT_number 2
_symmetry_cell_setting triclinic
_symmetry_Int_Tables_number 2
_symmetry_space_group_name_Hall '-P 1'
_symmetry_space_group_name_H-M 'P -1'
_atom_sites_solution_hydrogens geom
_atom_sites_solution_primary direct
_atom_sites_solution_secondary difmap
_audit_creation_method SHELXL-97
_cell_angle_alpha 89.17(5)
_cell_angle_beta 79.22(3)
_cell_angle_gamma 80.40(6)
_cell_formula_units_Z 2
_cell_length_a 13.276(7)
_cell_length_b 13.780(10)
_cell_length_c 14.313(3)
_cell_measurement_reflns_used 16
_cell_measurement_temperature 300(2)
_cell_measurement_theta_max 12.0
_cell_measurement_theta_min 8.0
_cell_volume 2536(2)
_computing_cell_refinement 'Enraf-Nonius CAD4 control software'
_computing_data_collection 'Enraf-Nonius CAD4 control software'
_computing_data_reduction 'XTAL: ABSCOR, ADDREF, SORTRF'
_computing_molecular_graphics XTAL
_computing_publication_material 'Bruker SHELXTL, v. 5.1'
_computing_structure_refinement 'Bruker SHELXTL, v. 5.1'
_computing_structure_solution 'Bruker SHELXTL, v. 5.1'
_diffrn_ambient_temperature 300(2)
_diffrn_measured_fraction_theta_full 0.993
_diffrn_measured_fraction_theta_max 0.984
_diffrn_measurement_device 'Enraf-Nonius CAD-4'
_diffrn_measurement_method \w--2\q
_diffrn_radiation_monochromator graphite
_diffrn_radiation_source 'normal-focus sealed tube'
_diffrn_radiation_type MoK\a
_diffrn_radiation_wavelength 0.71073
_diffrn_reflns_av_R_equivalents 0.0000
_diffrn_reflns_av_sigmaI/netI 0.0684
_diffrn_reflns_limit_h_max 14
_diffrn_reflns_limit_h_min 0
_diffrn_reflns_limit_k_max 16
_diffrn_reflns_limit_k_min -15
_diffrn_reflns_limit_l_max 17
_diffrn_reflns_limit_l_min -16
_diffrn_reflns_number 8766
_diffrn_reflns_theta_full 24.00
_diffrn_reflns_theta_max 24.99
_diffrn_reflns_theta_min 1.45
_exptl_absorpt_coefficient_mu 0.573
_exptl_absorpt_correction_T_max 1.00
_exptl_absorpt_correction_T_min 0.76
_exptl_absorpt_correction_type gaussian
_exptl_absorpt_process_details 'XTAL: ABSCOR'
_exptl_crystal_colour plate
_exptl_crystal_density_diffrn 1.326
_exptl_crystal_density_method 'not measured'
_exptl_crystal_description colorless
_exptl_crystal_F_000 1048
_exptl_crystal_size_max 0.70
_exptl_crystal_size_mid 0.46
_exptl_crystal_size_min 0.16
_refine_diff_density_max 0.500
_refine_diff_density_min -0.403
_refine_diff_density_rms 0.071
_refine_ls_extinction_method none
_refine_ls_goodness_of_fit_ref 1.003
_refine_ls_hydrogen_treatment constr
_refine_ls_matrix_type full
_refine_ls_number_parameters 570
_refine_ls_number_reflns 8766
_refine_ls_number_restraints 7
_refine_ls_restrained_S_all 1.005
_refine_ls_R_factor_all 0.0815
_refine_ls_R_factor_gt 0.0488
_refine_ls_shift/su_max 0.000
_refine_ls_shift/su_mean 0.000
_refine_ls_structure_factor_coef Fsqd
_refine_ls_weighting_details 'calc w=1/[\s^2^(Fo^2^)+(0.0930P)^2^+0.0000P] where P=(Fo^2^+2Fc^2^)/3'
_refine_ls_weighting_scheme calc
_refine_ls_wR_factor_gt 0.1309
_refine_ls_wR_factor_ref 0.1672
_reflns_number_gt 5486
_reflns_number_total 8766
_reflns_threshold_expression >2sigma(I)
_cod_data_source_file c2dt31853a.txt
_cod_data_source_block cmpnd02
_cod_database_code 7022143

loop_
_symmetry_equiv_pos_as_xyz
'x, y, z'
'-x, -y, -z'

loop_
_atom_site_label
_atom_site_type_symbol
_atom_site_fract_x
_atom_site_fract_y
_atom_site_fract_z
_atom_site_U_iso_or_equiv
_atom_site_adp_type
_atom_site_occupancy
_atom_site_symmetry_multiplicity
_atom_site_calc_flag
_atom_site_refinement_flags
_atom_site_disorder_assembly
_atom_site_disorder_group
S S 0.58888(15) 0.25989(17) 0.25609(18) 0.1014(7) Uani 1 1 d . . .
C C 0.4837(5) 0.2355(4) 0.2210(4) 0.0627(15) Uani 1 1 d . . .
N N 0.4119(4) 0.2172(4) 0.1980(4) 0.0746(15) Uani 1 1 d . . .
Ag Ag 0.24340(3) 0.19457(3) 0.20359(3) 0.04794(15) Uani 1 1 d . . .
P1 P 0.24515(11) 0.01760(10) 0.25728(10) 0.0490(3) Uani 1 1 d . . .
C111 C 0.3034(4) -0.0168(4) 0.3614(4) 0.0483(12) Uani 1 1 d . . .
C112 C 0.3014(5) 0.0539(5) 0.4292(5) 0.0776(19) Uani 1 1 d . . .
H112 H 0.2716 0.1186 0.4206 0.093 Uiso 1 1 calc R . .
C113 C 0.3427(6) 0.0301(6) 0.5090(5) 0.096(2) Uani 1 1 d . . .
H113 H 0.3410 0.0788 0.5539 0.115 Uiso 1 1 calc R . .
C114 C 0.3867(6) -0.0655(6) 0.5231(5) 0.086(2) Uani 1 1 d . . .
H114 H 0.4147 -0.0816 0.5773 0.103 Uiso 1 1 calc R . .
C115 C 0.3887(5) -0.1358(5) 0.4573(5) 0.0752(18) Uani 1 1 d . . .
H115 H 0.4183 -0.2005 0.4664 0.090 Uiso 1 1 calc R . .
C116 C 0.3471(5) -0.1123(4) 0.3769(4) 0.0674(16) Uani 1 1 d . . .
H116 H 0.3485 -0.1615 0.3325 0.081 Uiso 1 1 calc R . .
C121 C 0.3141(4) -0.0771(4) 0.1702(3) 0.0465(12) Uani 1 1 d . . .
C122 C 0.4038(5) -0.0609(5) 0.1110(5) 0.0692(17) Uani 1 1 d . . .
H122 H 0.4275 -0.0015 0.1152 0.083 Uiso 1 1 calc R . .
C123 C 0.4591(5) -0.1319(6) 0.0452(5) 0.083(2) Uani 1 1 d . . .
H123 H 0.5204 -0.1207 0.0064 0.100 Uiso 1 1 calc R . .
C124 C 0.4238(5) -0.2188(6) 0.0371(5) 0.079(2) Uani 1 1 d . . .
H124 H 0.4606 -0.2660 -0.0080 0.094 Uiso 1 1 calc R . .
C125 C 0.3357(5) -0.2359(5) 0.0944(5) 0.0749(18) Uani 1 1 d . . .
H125 H 0.3120 -0.2950 0.0889 0.090 Uiso 1 1 calc R . .
C126 C 0.2803(5) -0.1655(4) 0.1617(4) 0.0625(15) Uani 1 1 d . . .
H126 H 0.2200 -0.1780 0.2013 0.075 Uiso 1 1 calc R . .
C131 C 0.1151(4) -0.0153(4) 0.2864(4) 0.0511(12) Uani 1 1 d . . .
C132 C 0.0486(5) 0.0105(4) 0.2218(4) 0.0618(15) Uani 1 1 d . . .
H132 H 0.0712 0.0441 0.1671 0.074 Uiso 1 1 calc R . .
C133 C -0.0494(5) -0.0131(5) 0.2380(5) 0.0742(18) Uani 1 1 d . . .
H133 H -0.0928 0.0040 0.1942 0.089 Uiso 1 1 calc R . .
C134 C -0.0829(6) -0.0616(5) 0.3184(6) 0.087(2) Uani 1 1 d . . .
H134 H -0.1492 -0.0782 0.3288 0.104 Uiso 1 1 calc R . .
C135 C -0.0206(6) -0.0860(6) 0.3837(5) 0.088(2) Uani 1 1 d . . .
H135 H -0.0453 -0.1180 0.4388 0.106 Uiso 1 1 calc R . .
C136 C 0.0789(5) -0.0638(5) 0.3692(5) 0.0700(17) Uani 1 1 d . . .
H136 H 0.1211 -0.0809 0.4139 0.084 Uiso 1 1 calc R . .
P2 P 0.14058(11) 0.32759(10) 0.32793(10) 0.0505(3) Uani 1 1 d . . .
C211 C 0.1334(4) 0.4568(4) 0.2959(4) 0.0532(13) Uani 1 1 d . . .
C212 C 0.1098(5) 0.4854(4) 0.2079(4) 0.0673(16) Uani 1 1 d . . .
H212 H 0.1037 0.4378 0.1649 0.081 Uiso 1 1 calc R . .
C213 C 0.0953(5) 0.5824(5) 0.1835(6) 0.0811(19) Uani 1 1 d . . .
H213 H 0.0781 0.5997 0.1247 0.097 Uiso 1 1 calc R . .
C214 C 0.1058(5) 0.6550(5) 0.2447(6) 0.085(2) Uani 1 1 d . . .
H214 H 0.0954 0.7209 0.2280 0.102 Uiso 1 1 calc R . .
C215 C 0.1323(6) 0.6275(5) 0.3318(6) 0.084(2) Uani 1 1 d . . .
H215 H 0.1405 0.6753 0.3737 0.100 Uiso 1 1 calc R . .
C216 C 0.1465(5) 0.5298(4) 0.3567(5) 0.0667(16) Uani 1 1 d . . .
H216 H 0.1651 0.5124 0.4149 0.080 Uiso 1 1 calc R . .
C221 C 0.1903(4) 0.3238(4) 0.4383(4) 0.0521(13) Uani 1 1 d . . .
C222 C 0.2968(5) 0.3229(5) 0.4318(5) 0.0714(17) Uani 1 1 d . . .
H222 H 0.3395 0.3231 0.3724 0.086 Uiso 1 1 calc R . .
C223 C 0.3385(6) 0.3218(5) 0.5125(6) 0.084(2) Uani 1 1 d . . .
H223 H 0.4095 0.3213 0.5076 0.101 Uiso 1 1 calc R . .
C224 C 0.2764(7) 0.3213(5) 0.6004(5) 0.085(2) Uani 1 1 d . . .
H224 H 0.3053 0.3214 0.6548 0.102 Uiso 1 1 calc R . .
C225 C 0.1716(6) 0.3208(5) 0.6086(5) 0.083(2) Uani 1 1 d . . .
H225 H 0.1300 0.3190 0.6683 0.100 Uiso 1 1 calc R . .
C226 C 0.1288(5) 0.3228(5) 0.5285(4) 0.0652(15) Uani 1 1 d . . .
H226 H 0.0577 0.3235 0.5344 0.078 Uiso 1 1 calc R . .
C231 C 0.0026(4) 0.3196(4) 0.3657(4) 0.0519(13) Uani 1 1 d . . .
C232 C -0.0248(5) 0.2272(4) 0.3807(4) 0.0591(14) Uani 1 1 d . . .
H232 H 0.0270 0.1719 0.3737 0.071 Uiso 1 1 calc R . .
C233 C -0.1276(5) 0.2156(5) 0.4058(5) 0.0747(18) Uani 1 1 d . . .
H233 H -0.1446 0.1531 0.4173 0.090 Uiso 1 1 calc R . .
C234 C -0.2057(5) 0.2975(6) 0.4139(5) 0.0789(19) Uani 1 1 d . . .
H234 H -0.2752 0.2901 0.4285 0.095 Uiso 1 1 calc R . .
C235 C -0.1792(5) 0.3887(5) 0.4001(5) 0.0754(18) Uani 1 1 d . . .
H235 H -0.2311 0.4439 0.4068 0.090 Uiso 1 1 calc R . .
C236 C -0.0761(4) 0.4002(4) 0.3761(5) 0.0650(15) Uani 1 1 d . . .
H236 H -0.0595 0.4631 0.3669 0.078 Uiso 1 1 calc R . .
P3 P 0.20108(11) 0.22822(10) 0.03882(10) 0.0492(3) Uani 1 1 d . . .
C311 C 0.2188(4) 0.3510(4) -0.0023(4) 0.0557(13) Uani 1 1 d . . .
C312 C 0.3015(5) 0.3879(4) 0.0215(5) 0.0695(17) Uani 1 1 d . . .
H312 H 0.3413 0.3531 0.0618 0.083 Uiso 1 1 calc R . .
C313 C 0.3249(6) 0.4766(5) -0.0148(6) 0.094(2) Uani 1 1 d . . .
H313 H 0.3825 0.4996 -0.0010 0.113 Uiso 1 1 calc R . .
C314 C 0.2650(7) 0.5303(6) -0.0703(7) 0.109(3) Uani 1 1 d . . .
H314 H 0.2806 0.5906 -0.0933 0.131 Uiso 1 1 calc R . .
C315 C 0.1814(8) 0.4955(6) -0.0923(7) 0.117(3) Uani 1 1 d . . .
H315 H 0.1403 0.5322 -0.1306 0.141 Uiso 1 1 calc R . .
C316 C 0.1576(6) 0.4060(5) -0.0580(6) 0.090(2) Uani 1 1 d . . .
H316 H 0.1002 0.3831 -0.0726 0.108 Uiso 1 1 calc R . .
C321 C 0.2692(4) 0.1512(4) -0.0646(4) 0.0522(13) Uani 1 1 d . . .
C322 C 0.2737(5) 0.0503(4) -0.0582(4) 0.0657(16) Uani 1 1 d . . .
H322 H 0.2422 0.0236 -0.0025 0.079 Uiso 1 1 calc R . .
C323 C 0.3249(6) -0.0111(5) -0.1340(5) 0.082(2) Uani 1 1 d . . .
H323 H 0.3259 -0.0787 -0.1296 0.098 Uiso 1 1 calc R . .
C324 C 0.3733(6) 0.0265(5) -0.2146(5) 0.085(2) Uani 1 1 d . . .
H324 H 0.4086 -0.0153 -0.2649 0.102 Uiso 1 1 calc R . .
C325 C 0.3704(6) 0.1252(6) -0.2221(5) 0.090(2) Uani 1 1 d . . .
H325 H 0.4045 0.1507 -0.2773 0.108 Uiso 1 1 calc R . .
C326 C 0.3179(6) 0.1870(5) -0.1493(4) 0.0746(18) Uani 1 1 d . . .
H326 H 0.3146 0.2546 -0.1565 0.089 Uiso 1 1 calc R . .
C331 C 0.0650(4) 0.2228(4) 0.0398(4) 0.0499(12) Uani 1 1 d . . .
C332 C -0.0066(4) 0.2476(4) 0.1234(4) 0.0599(14) Uani 1 1 d . . .
H332 H 0.0163 0.2697 0.1756 0.072 Uiso 1 1 calc R . .
C333 C -0.1096(5) 0.2408(5) 0.1318(5) 0.0676(16) Uani 1 1 d . . .
H333 H -0.1557 0.2598 0.1883 0.081 Uiso 1 1 calc R . .
C334 C -0.1446(5) 0.2058(5) 0.0565(5) 0.0751(18) Uani 1 1 d . . .
H334 H -0.2143 0.2002 0.0619 0.090 Uiso 1 1 calc R . .
C335 C -0.0763(6) 0.1795(5) -0.0260(6) 0.085(2) Uani 1 1 d . . .
H335 H -0.0999 0.1558 -0.0770 0.102 Uiso 1 1 calc R . .
C336 C 0.0279(5) 0.1875(5) -0.0352(5) 0.0754(18) Uani 1 1 d . . .
H336 H 0.0733 0.1691 -0.0922 0.090 Uiso 1 1 calc R . .
N1 N 0.5329(15) 0.4988(14) 0.3789(12) 0.329(9) Uiso 1 1 d D . .
H11 H 0.5466 0.4437 0.3425 0.494 Uiso 1 1 d . . .
H12 H 0.5852 0.5335 0.3633 0.494 Uiso 1 1 d . . .
C1 C 0.4343(12) 0.5594(13) 0.3630(9) 0.283(10) Uiso 1 1 d D B .
H1A H 0.3774 0.5227 0.3800 0.340 Uiso 1 1 calc R . .
H1B H 0.4188 0.6188 0.4023 0.340 Uiso 1 1 calc R . .
C2 C 0.4464(13) 0.5847(10) 0.2637(11) 0.253(8) Uiso 1 1 d D . .
H2A H 0.5166 0.5972 0.2413 0.303 Uiso 0.50 1 calc PR A 1
H2B H 0.3986 0.6446 0.2568 0.303 Uiso 0.50 1 calc PR A 1
H2C H 0.3851 0.6240 0.2483 0.303 Uiso 0.50 1 d PR A 2
H2D H 0.4623 0.5251 0.2260 0.303 Uiso 0.50 1 d PR A 2
N2A N 0.4264(14) 0.5060(12) 0.2049(10) 0.137(6) Uiso 0.50 1 d PD B 1
H21A H 0.3717 0.4802 0.2359 0.206 Uiso 0.50 1 d P C 1
H22A H 0.4829 0.4586 0.1934 0.206 Uiso 0.50 1 d P D 1
N2B N 0.5275(16) 0.6468(16) 0.2420(14) 0.196(9) Uiso 0.50 1 d PD B 2
H21B H 0.5216 0.6890 0.2909 0.295 Uiso 0.50 1 d P E 2
H22B H 0.5905 0.6086 0.2329 0.295 Uiso 0.50 1 d P F 2

loop_
_atom_site_aniso_label
_atom_site_aniso_U_11
_atom_site_aniso_U_22
_atom_site_aniso_U_33
_atom_site_aniso_U_23
_atom_site_aniso_U_13
_atom_site_aniso_U_12
S 0.0702(12) 0.1001(15) 0.1414(19) -0.0371(14) -0.0350(12) -0.0154(10)
C 0.059(4) 0.060(4) 0.065(4) -0.011(3) -0.001(3) -0.008(3)
N 0.049(3) 0.096(4) 0.082(4) -0.018(3) -0.010(3) -0.023(3)
Ag 0.0509(3) 0.0441(2) 0.0523(3) 0.00227(17) -0.01582(18) -0.01097(17)
P1 0.0546(8) 0.0440(7) 0.0526(8) 0.0055(6) -0.0159(6) -0.0139(6)
C111 0.053(3) 0.046(3) 0.051(3) 0.005(2) -0.018(2) -0.011(2)
C112 0.088(5) 0.062(4) 0.087(5) -0.012(3) -0.036(4) -0.003(3)
C113 0.113(6) 0.114(6) 0.069(5) -0.024(4) -0.050(4) -0.002(5)
C114 0.086(5) 0.115(6) 0.063(4) 0.010(4) -0.036(4) -0.010(4)
C115 0.089(5) 0.076(4) 0.068(4) 0.020(3) -0.036(4) -0.012(4)
C116 0.092(5) 0.056(4) 0.061(4) 0.001(3) -0.031(3) -0.012(3)
C121 0.043(3) 0.054(3) 0.046(3) 0.009(2) -0.015(2) -0.011(2)
C122 0.061(4) 0.071(4) 0.076(4) 0.020(3) -0.012(3) -0.014(3)
C123 0.057(4) 0.102(6) 0.080(5) 0.015(4) -0.002(3) 0.004(4)
C124 0.070(4) 0.095(5) 0.057(4) -0.012(4) -0.006(3) 0.018(4)
C125 0.070(4) 0.075(4) 0.078(4) -0.016(3) -0.010(4) -0.011(3)
C126 0.060(4) 0.064(4) 0.065(4) -0.016(3) -0.008(3) -0.018(3)
C131 0.054(3) 0.042(3) 0.058(3) -0.002(2) -0.011(3) -0.009(2)
C132 0.063(4) 0.061(4) 0.062(4) 0.001(3) -0.017(3) -0.008(3)
C133 0.065(4) 0.069(4) 0.093(5) -0.006(4) -0.026(4) -0.011(3)
C134 0.065(4) 0.082(5) 0.116(6) -0.008(4) -0.007(4) -0.028(4)
C135 0.071(5) 0.106(6) 0.088(5) 0.030(4) 0.000(4) -0.038(4)
C136 0.069(4) 0.073(4) 0.070(4) 0.016(3) -0.011(3) -0.019(3)
P2 0.0533(8) 0.0453(8) 0.0516(8) -0.0071(6) -0.0076(6) -0.0063(6)
C211 0.050(3) 0.044(3) 0.063(3) -0.009(2) -0.002(3) -0.007(2)
C212 0.081(4) 0.057(4) 0.065(4) 0.003(3) -0.016(3) -0.011(3)
C213 0.081(5) 0.066(4) 0.095(5) 0.018(4) -0.016(4) -0.008(4)
C214 0.072(4) 0.050(4) 0.133(7) 0.018(4) -0.014(4) -0.019(3)
C215 0.084(5) 0.059(4) 0.112(6) -0.006(4) -0.012(4) -0.030(4)
C216 0.069(4) 0.057(4) 0.075(4) -0.005(3) -0.008(3) -0.021(3)
C221 0.058(3) 0.045(3) 0.055(3) -0.005(2) -0.016(3) -0.005(2)
C222 0.057(4) 0.081(4) 0.077(4) -0.010(3) -0.019(3) -0.004(3)
C223 0.068(4) 0.089(5) 0.097(6) -0.009(4) -0.035(4) 0.004(4)
C224 0.113(6) 0.078(5) 0.075(5) 0.004(4) -0.047(5) -0.009(4)
C225 0.104(6) 0.091(5) 0.058(4) 0.002(3) -0.025(4) -0.014(4)
C226 0.066(4) 0.074(4) 0.056(3) 0.001(3) -0.011(3) -0.013(3)
C231 0.055(3) 0.051(3) 0.049(3) -0.009(2) -0.011(2) -0.005(2)
C232 0.062(4) 0.051(3) 0.062(3) -0.005(3) -0.004(3) -0.010(3)
C233 0.083(5) 0.074(4) 0.070(4) -0.006(3) 0.000(3) -0.035(4)
C234 0.064(4) 0.094(5) 0.082(5) -0.004(4) -0.012(3) -0.025(4)
C235 0.050(4) 0.076(5) 0.093(5) -0.003(4) -0.005(3) 0.001(3)
C236 0.055(4) 0.051(3) 0.088(4) -0.002(3) -0.011(3) -0.007(3)
P3 0.0557(8) 0.0455(7) 0.0491(8) 0.0031(6) -0.0169(6) -0.0083(6)
C311 0.058(3) 0.042(3) 0.067(4) 0.003(3) -0.011(3) -0.007(2)
C312 0.063(4) 0.050(3) 0.095(5) 0.003(3) -0.015(3) -0.009(3)
C313 0.083(5) 0.065(5) 0.136(7) 0.017(5) -0.018(5) -0.027(4)
C314 0.115(7) 0.056(4) 0.161(9) 0.027(5) -0.028(6) -0.029(4)
C315 0.127(7) 0.072(5) 0.167(9) 0.051(6) -0.066(7) -0.018(5)
C316 0.098(5) 0.061(4) 0.120(6) 0.025(4) -0.047(5) -0.013(4)
C321 0.054(3) 0.051(3) 0.053(3) 0.011(2) -0.021(2) -0.003(2)
C322 0.082(4) 0.055(4) 0.060(4) 0.004(3) -0.015(3) -0.009(3)
C323 0.105(6) 0.065(4) 0.071(4) -0.011(3) -0.011(4) -0.006(4)
C324 0.104(6) 0.079(5) 0.062(4) -0.024(4) -0.018(4) 0.016(4)
C325 0.117(6) 0.089(5) 0.046(4) -0.003(3) 0.011(4) 0.002(4)
C326 0.101(5) 0.063(4) 0.058(4) 0.007(3) -0.010(3) -0.014(4)
C331 0.059(3) 0.044(3) 0.051(3) 0.010(2) -0.020(3) -0.012(2)
C332 0.059(4) 0.065(4) 0.058(3) -0.004(3) -0.018(3) -0.005(3)
C333 0.057(4) 0.078(4) 0.067(4) 0.009(3) -0.015(3) -0.004(3)
C334 0.064(4) 0.075(4) 0.093(5) 0.012(4) -0.021(4) -0.022(3)
C335 0.077(5) 0.092(5) 0.100(6) -0.011(4) -0.043(4) -0.026(4)
C336 0.069(4) 0.104(5) 0.059(4) -0.012(3) -0.022(3) -0.018(4)

loop_
_atom_type_symbol
_atom_type_description
_atom_type_scat_dispersion_real
_atom_type_scat_dispersion_imag
_atom_type_scat_source
C C 0.0033 0.0016 'International Tables Vol C Tables 4.2.6.8 and 6.1.1.4'
H H 0.0000 0.0000 'International Tables Vol C Tables 4.2.6.8 and 6.1.1.4'
N N 0.0061 0.0033 'International Tables Vol C Tables 4.2.6.8 and 6.1.1.4'
P P 0.1023 0.0942 'International Tables Vol C Tables 4.2.6.8 and 6.1.1.4'
S S 0.1246 0.1234 'International Tables Vol C Tables 4.2.6.8 and 6.1.1.4'
Ag Ag -0.8971 1.1015 'International Tables Vol C Tables 4.2.6.8 and 6.1.1.4'

loop_
_geom_angle_atom_site_label_1
_geom_angle_atom_site_label_2
_geom_angle_atom_site_label_3
_geom_angle
N C S 178.7(7)
C N Ag 160.7(5)
N Ag P3 107.62(15)
N Ag P1 103.38(16)
P3 Ag P1 114.94(6)
N Ag P2 102.01(14)
P3 Ag P2 112.18(6)
P1 Ag P2 115.11(7)
C121 P1 C111 102.4(2)
C121 P1 C131 102.6(2)
C111 P1 C131 104.8(2)
C121 P1 Ag 115.92(17)
C111 P1 Ag 116.35(17)
C131 P1 Ag 113.04(18)
C112 C111 C116 118.0(5)
C112 C111 P1 119.5(4)
C116 C111 P1 122.4(4)
C113 C112 C111 121.0(6)
C113 C112 H112 119.5
C111 C112 H112 119.5
C112 C113 C114 120.3(7)
C112 C113 H113 119.8
C114 C113 H113 119.8
C115 C114 C113 119.4(6)
C115 C114 H114 120.3
C113 C114 H114 120.3
C114 C115 C116 120.6(6)
C114 C115 H115 119.7
C116 C115 H115 119.7
C115 C116 C111 120.8(6)
C115 C116 H116 119.6
C111 C116 H116 119.6
C122 C121 C126 118.4(5)
C122 C121 P1 119.1(4)
C126 C121 P1 122.5(4)
C121 C122 C123 120.6(6)
C121 C122 H122 119.7
C123 C122 H122 119.7
C124 C123 C122 120.2(6)
C124 C123 H123 119.9
C122 C123 H123 119.9
C125 C124 C123 120.0(6)
C125 C124 H124 120.0
C123 C124 H124 120.0
C124 C125 C126 120.2(7)
C124 C125 H125 119.9
C126 C125 H125 119.9
C121 C126 C125 120.5(6)
C121 C126 H126 119.8
C125 C126 H126 119.8
C132 C131 C136 118.7(5)
C132 C131 P1 117.5(4)
C136 C131 P1 123.8(4)
C133 C132 C131 120.8(6)
C133 C132 H132 119.6
C131 C132 H132 119.6
C134 C133 C132 119.8(7)
C134 C133 H133 120.1
C132 C133 H133 120.1
C133 C134 C135 120.7(6)
C133 C134 H134 119.6
C135 C134 H134 119.6
C134 C135 C136 120.9(7)
C134 C135 H135 119.5
C136 C135 H135 119.5
C135 C136 C131 119.0(6)
C135 C136 H136 120.5
C131 C136 H136 120.5
C221 P2 C211 102.6(3)
C221 P2 C231 104.3(2)
C211 P2 C231 101.2(3)
C221 P2 Ag 113.52(18)
C211 P2 Ag 118.55(18)
C231 P2 Ag 114.71(17)
C212 C211 C216 117.7(5)
C212 C211 P2 118.8(4)
C216 C211 P2 123.4(5)
C213 C212 C211 121.2(6)
C213 C212 H212 119.4
C211 C212 H212 119.4
C212 C213 C214 121.0(7)
C212 C213 H213 119.5
C214 C213 H213 119.5
C213 C214 C215 118.5(6)
C213 C214 H214 120.7
C215 C214 H214 120.7
C216 C215 C214 120.5(7)
C216 C215 H215 119.8
C214 C215 H215 119.8
C215 C216 C211 121.0(6)
C215 C216 H216 119.5
C211 C216 H216 119.5
C226 C221 C222 118.2(5)
C226 C221 P2 124.2(4)
C222 C221 P2 117.6(4)
C223 C222 C221 120.3(6)
C223 C222 H222 119.8
C221 C222 H222 119.8
C224 C223 C222 120.4(7)
C224 C223 H223 119.8
C222 C223 H223 119.8
C223 C224 C225 120.4(6)
C223 C224 H224 119.8
C225 C224 H224 119.8
C226 C225 C224 119.8(7)
C226 C225 H225 120.1
C224 C225 H225 120.1
C225 C226 C221 120.9(6)
C225 C226 H226 119.5
C221 C226 H226 119.5
C236 C231 C232 118.0(5)
C236 C231 P2 123.7(4)
C232 C231 P2 118.2(4)
C233 C232 C231 121.2(6)
C233 C232 H232 119.4
C231 C232 H232 119.4
C232 C233 C234 119.8(6)
C232 C233 H233 120.1
C234 C233 H233 120.1
C235 C234 C233 119.3(6)
C235 C234 H234 120.3
C233 C234 H234 120.3
C234 C235 C236 120.8(6)
C234 C235 H235 119.6
C236 C235 H235 119.6
C231 C236 C235 120.9(6)
C231 C236 H236 119.6
C235 C236 H236 119.6
C331 P3 C311 105.3(3)
C331 P3 C321 103.2(2)
C311 P3 C321 101.9(3)
C331 P3 Ag 110.39(17)
C311 P3 Ag 112.8(2)
C321 P3 Ag 121.61(17)
C316 C311 C312 119.2(6)
C316 C311 P3 123.7(5)
C312 C311 P3 117.1(4)
C313 C312 C311 119.8(7)
C313 C312 H312 120.1
C311 C312 H312 120.1
C314 C313 C312 120.9(7)
C314 C313 H313 119.6
C312 C313 H313 119.6
C313 C314 C315 119.6(7)
C313 C314 H314 120.2
C315 C314 H314 120.2
C314 C315 C316 120.4(8)
C314 C315 H315 119.8
C316 C315 H315 119.8
C311 C316 C315 119.9(7)
C311 C316 H316 120.0
C315 C316 H316 120.0
C322 C321 C326 117.3(6)
C322 C321 P3 118.3(4)
C326 C321 P3 124.5(5)
C323 C322 C321 120.5(6)
C323 C322 H322 119.7
C321 C322 H322 119.7
C324 C323 C322 120.4(7)
C324 C323 H323 119.8
C322 C323 H323 119.8
C323 C324 C325 120.0(6)
C323 C324 H324 120.0
C325 C324 H324 120.0
C324 C325 C326 120.4(7)
C324 C325 H325 119.8
C326 C325 H325 119.8
C325 C326 C321 121.3(6)
C325 C326 H326 119.3
C321 C326 H326 119.3
C336 C331 C332 116.7(5)
C336 C331 P3 124.4(5)
C332 C331 P3 118.6(4)
C333 C332 C331 122.4(5)
C333 C332 H332 118.8
C331 C332 H332 118.8
C332 C333 C334 119.8(6)
C332 C333 H333 120.1
C334 C333 H333 120.1
C335 C334 C333 119.3(6)
C335 C334 H334 120.4
C333 C334 H334 120.4
C334 C335 C336 121.1(6)
C334 C335 H335 119.5
C336 C335 H335 119.5
C331 C336 C335 120.6(6)
C331 C336 H336 119.7
C335 C336 H336 119.7
C1 N1 H11 109.5
C1 N1 H12 109.5
H11 N1 H12 109.5
C2 C1 N1 108.3(9)
C2 C1 H1A 110.0
N1 C1 H1A 110.0
C2 C1 H1B 110.0
N1 C1 H1B 110.0
H1A C1 H1B 108.4
C1 C2 N2A 112.0(9)
C1 C2 N2B 108.8(8)
N2A C2 N2B 128.5(17)
C1 C2 H2A 109.2
N2A C2 H2A 109.2
N2B C2 H2A 25.2
C1 C2 H2B 109.2
N2A C2 H2B 109.2
N2B C2 H2B 84.9
H2A C2 H2B 107.9
C1 C2 H2C 112.8
N2A C2 H2C 87.0
N2B C2 H2C 104.9
H2A C2 H2C 124.3
H2B C2 H2C 23.4
C1 C2 H2D 108.9
N2A C2 H2D 23.1
N2B C2 H2D 112.9
H2A C2 H2D 89.9
H2B C2 H2D 129.1
H2C C2 H2D 108.7
C2 N2A H2D 32.7
C2 N2A H21A 109.5
H2D N2A H21A 125.8
C2 N2A H22A 109.5
H2D N2A H22A 77.0
H21A N2A H22A 109.5
C2 N2B H21B 109.5
C2 N2B H22B 109.5
H21B N2B H22B 109.5

loop_
_geom_bond_atom_site_label_1
_geom_bond_atom_site_label_2
_geom_bond_distance
S C 1.655(7)
C N 1.132(7)
N Ag 2.296(5)
Ag P3 2.5434(15)
Ag P1 2.544(2)
Ag P2 2.596(2)
P1 C121 1.822(6)
P1 C111 1.826(5)
P1 C131 1.830(5)
C111 C112 1.377(8)
C111 C116 1.380(8)
C112 C113 1.370(9)
C112 H112 0.9300
C113 C114 1.377(10)
C113 H113 0.9300
C114 C115 1.355(10)
C114 H114 0.9300
C115 C116 1.378(8)
C115 H115 0.9300
C116 H116 0.9300
C121 C122 1.376(8)
C121 C126 1.380(7)
C122 C123 1.382(10)
C122 H122 0.9300
C123 C124 1.370(10)
C123 H123 0.9300
C124 C125 1.352(9)
C124 H124 0.9300
C125 C126 1.391(8)
C125 H125 0.9300
C126 H126 0.9300
C131 C132 1.397(8)
C131 C136 1.397(8)
C132 C133 1.370(8)
C132 H132 0.9300
C133 C134 1.362(10)
C133 H133 0.9300
C134 C135 1.365(10)
C134 H134 0.9300
C135 C136 1.382(9)
C135 H135 0.9300
C136 H136 0.9300
P2 C221 1.820(5)
P2 C211 1.824(6)
P2 C231 1.831(6)
C211 C212 1.391(8)
C211 C216 1.392(8)
C212 C213 1.368(9)
C212 H212 0.9300
C213 C214 1.381(10)
C213 H213 0.9300
C214 C215 1.388(11)
C214 H214 0.9300
C215 C216 1.379(9)
C215 H215 0.9300
C216 H216 0.9300
C221 C226 1.393(8)
C221 C222 1.398(8)
C222 C223 1.370(9)
C222 H222 0.9300
C223 C224 1.370(10)
C223 H223 0.9300
C224 C225 1.375(10)
C224 H224 0.9300
C225 C226 1.369(9)
C225 H225 0.9300
C226 H226 0.9300
C231 C236 1.382(8)
C231 C232 1.384(8)
C232 C233 1.381(8)
C232 H232 0.9300
C233 C234 1.389(10)
C233 H233 0.9300
C234 C235 1.363(9)
C234 H234 0.9300
C235 C236 1.383(8)
C235 H235 0.9300
C236 H236 0.9300
P3 C331 1.818(5)
P3 C311 1.822(6)
P3 C321 1.833(6)
C311 C316 1.375(8)
C311 C312 1.382(8)
C312 C313 1.381(9)
C312 H312 0.9300
C313 C314 1.354(11)
C313 H313 0.9300
C314 C315 1.370(11)
C314 H314 0.9300
C315 C316 1.384(10)
C315 H315 0.9300
C316 H316 0.9300
C321 C322 1.384(8)
C321 C326 1.388(8)
C322 C323 1.384(9)
C322 H322 0.9300
C323 C324 1.352(10)
C323 H323 0.9300
C324 C325 1.358(10)
C324 H324 0.9300
C325 C326 1.361(9)
C325 H325 0.9300
C326 H326 0.9300
C331 C336 1.388(7)
C331 C332 1.389(8)
C332 C333 1.368(8)
C332 H332 0.9300
C333 C334 1.373(9)
C333 H333 0.9300
C334 C335 1.360(10)
C334 H334 0.9300
C335 C336 1.388(9)
C335 H335 0.9300
C336 H336 0.9300
N1 C1 1.485(9)
N1 H11 0.9000
N1 H12 0.9000
C1 C2 1.444(9)
C1 H1A 0.9700
C1 H1B 0.9700
C2 N2A 1.470(9)
C2 N2B 1.471(9)
C2 H2A 0.9700
C2 H2B 0.9700
C2 H2C 0.9601
C2 H2D 0.9600
N2A H2D 0.6975
N2A H21A 0.9000
N2A H22A 0.9001
N2B H21B 0.9001
N2B H22B 0.9001

loop_
_geom_torsion_atom_site_label_1
_geom_torsion_atom_site_label_2
_geom_torsion_atom_site_label_3
_geom_torsion_atom_site_label_4
_geom_torsion
S C N Ag 73(28)
C N Ag P3 150.0(17)
C N Ag P1 -88.0(17)
C N Ag P2 31.8(17)
N Ag P1 C121 -71.1(2)
P3 Ag P1 C121 45.90(19)
P2 Ag P1 C121 178.56(17)
N Ag P1 C111 49.4(2)
P3 Ag P1 C111 166.4(2)
P2 Ag P1 C111 -60.9(2)
N Ag P1 C131 170.8(2)
P3 Ag P1 C131 -72.2(2)
P2 Ag P1 C131 60.5(2)
C121 P1 C111 C112 155.9(5)
C131 P1 C111 C112 -97.3(5)
Ag P1 C111 C112 28.4(6)
C121 P1 C111 C116 -26.2(5)
C131 P1 C111 C116 80.7(5)
Ag P1 C111 C116 -153.7(4)
C116 C111 C112 C113 0.7(10)
P1 C111 C112 C113 178.8(6)
C111 C112 C113 C114 -0.3(12)
C112 C113 C114 C115 0.0(13)
C113 C114 C115 C116 -0.1(12)
C114 C115 C116 C111 0.5(11)
C112 C111 C116 C115 -0.8(10)
P1 C111 C116 C115 -178.8(5)
C111 P1 C121 C122 -90.8(5)
C131 P1 C121 C122 160.6(4)
Ag P1 C121 C122 36.9(5)
C111 P1 C121 C126 88.6(5)
C131 P1 C121 C126 -19.9(5)
Ag P1 C121 C126 -143.6(4)
C126 C121 C122 C123 -0.6(9)
P1 C121 C122 C123 178.9(5)
C121 C122 C123 C124 1.3(10)
C122 C123 C124 C125 -1.1(11)
C123 C124 C125 C126 0.2(11)
C122 C121 C126 C125 -0.3(9)
P1 C121 C126 C125 -179.8(5)
C124 C125 C126 C121 0.5(10)
C121 P1 C131 C132 -78.5(5)
C111 P1 C131 C132 174.8(4)
Ag P1 C131 C132 47.1(5)
C121 P1 C131 C136 102.0(5)
C111 P1 C131 C136 -4.7(6)
Ag P1 C131 C136 -132.4(5)
C136 C131 C132 C133 -1.5(9)
P1 C131 C132 C133 179.0(5)
C131 C132 C133 C134 0.5(10)
C132 C133 C134 C135 0.8(11)
C133 C134 C135 C136 -1.2(12)
C134 C135 C136 C131 0.3(11)
C132 C131 C136 C135 1.1(9)
P1 C131 C136 C135 -179.4(5)
N Ag P2 C221 -51.1(3)
P3 Ag P2 C221 -166.0(2)
P1 Ag P2 C221 60.0(2)
N Ag P2 C211 69.5(3)
P3 Ag P2 C211 -45.4(2)
P1 Ag P2 C211 -179.4(2)
N Ag P2 C231 -170.9(2)
P3 Ag P2 C231 74.2(2)
P1 Ag P2 C231 -59.7(2)
C221 P2 C211 C212 172.4(5)
C231 P2 C211 C212 -80.0(5)
Ag P2 C211 C212 46.4(5)
C221 P2 C211 C216 -10.2(5)
C231 P2 C211 C216 97.4(5)
Ag P2 C211 C216 -136.2(4)
C216 C211 C212 C213 -2.8(9)
P2 C211 C212 C213 174.7(5)
C211 C212 C213 C214 1.3(10)
C212 C213 C214 C215 0.5(11)
C213 C214 C215 C216 -0.8(11)
C214 C215 C216 C211 -0.8(10)
C212 C211 C216 C215 2.6(9)
P2 C211 C216 C215 -174.9(5)
C211 P2 C221 C226 100.9(5)
C231 P2 C221 C226 -4.4(5)
Ag P2 C221 C226 -129.9(5)
C211 P2 C221 C222 -78.4(5)
C231 P2 C221 C222 176.4(5)
Ag P2 C221 C222 50.8(5)
C226 C221 C222 C223 -0.4(9)
P2 C221 C222 C223 178.9(5)
C221 C222 C223 C224 0.1(11)
C222 C223 C224 C225 0.8(11)
C223 C224 C225 C226 -1.4(11)
C224 C225 C226 C221 1.1(10)
C222 C221 C226 C225 -0.2(9)
P2 C221 C226 C225 -179.4(5)
C221 P2 C231 C236 98.6(5)
C211 P2 C231 C236 -7.8(5)
Ag P2 C231 C236 -136.7(4)
C221 P2 C231 C232 -84.3(5)
C211 P2 C231 C232 169.4(4)
Ag P2 C231 C232 40.5(5)
C236 C231 C232 C233 -0.3(9)
P2 C231 C232 C233 -177.6(5)
C231 C232 C233 C234 1.7(10)
C232 C233 C234 C235 -2.3(10)
C233 C234 C235 C236 1.5(11)
C232 C231 C236 C235 -0.5(9)
P2 C231 C236 C235 176.6(5)
C234 C235 C236 C231 -0.1(10)
N Ag P3 C331 -174.8(2)
P1 Ag P3 C331 70.6(2)
P2 Ag P3 C331 -63.4(2)
N Ag P3 C311 -57.3(3)
P1 Ag P3 C311 -171.9(2)
P2 Ag P3 C311 54.1(2)
N Ag P3 C321 64.1(3)
P1 Ag P3 C321 -50.4(2)
P2 Ag P3 C321 175.6(2)
C331 P3 C311 C316 -25.2(7)
C321 P3 C311 C316 82.3(6)
Ag P3 C311 C316 -145.6(6)
C331 P3 C311 C312 157.5(5)
C321 P3 C311 C312 -95.0(5)
Ag P3 C311 C312 37.1(5)
C316 C311 C312 C313 -3.4(10)
P3 C311 C312 C313 174.1(5)
C311 C312 C313 C314 3.0(12)
C312 C313 C314 C315 -1.4(14)
C313 C314 C315 C316 0.2(16)
C312 C311 C316 C315 2.3(12)
P3 C311 C316 C315 -175.0(7)
C314 C315 C316 C311 -0.7(15)
C331 P3 C321 C322 -72.3(5)
C311 P3 C321 C322 178.7(5)
Ag P3 C321 C322 52.1(5)
C331 P3 C321 C326 108.4(5)
C311 P3 C321 C326 -0.6(6)
Ag P3 C321 C326 -127.2(5)
C326 C321 C322 C323 -0.2(9)
P3 C321 C322 C323 -179.5(5)
C321 C322 C323 C324 1.6(11)
C322 C323 C324 C325 -1.1(12)
C323 C324 C325 C326 -0.8(12)
C324 C325 C326 C321 2.3(12)
C322 C321 C326 C325 -1.7(10)
P3 C321 C326 C325 177.5(6)
C311 P3 C331 C336 92.9(5)
C321 P3 C331 C336 -13.6(6)
Ag P3 C331 C336 -145.1(5)
C311 P3 C331 C332 -92.7(5)
C321 P3 C331 C332 160.8(4)
Ag P3 C331 C332 29.4(5)
C336 C331 C332 C333 -1.8(9)
P3 C331 C332 C333 -176.6(5)
C331 C332 C333 C334 1.8(10)
C332 C333 C334 C335 -0.8(10)
C333 C334 C335 C336 -0.1(11)
C332 C331 C336 C335 0.9(9)
P3 C331 C336 C335 175.4(5)
C334 C335 C336 C331 0.0(11)
N1 C1 C2 N2A 83.6(18)
N1 C1 C2 N2B -64(2)
